data_4315080
loop_
_publ_author_name
'Christian Ohde'
'Christian Limberg'
'Reinhard St\"osser'
'Serhiy Demeshko'

_publ_section_title
;
 Oxovanadium(IV) Silsesquioxane Complexes
;
_journal_name_full 'Inorganic Chemistry'
_journal_page_first 2479
_journal_page_last 2485
_journal_paper_doi 10.1021/ic902392y
_journal_volume 49
_journal_year 2010
_chemical_formula_moiety 'C78 H142 O29 Si14 V3'
_chemical_formula_sum 'C78 H142 O29 Si14 V3'
_chemical_formula_weight 2090.00
_chemical_name_systematic
; 
 Tetradecacyclopentyl-bis(silsesquioxane)-tri(oxovanadium)
bis(tetrahydrofuran)-adduct 
;
_space_group_IT_number 60
_symmetry_cell_setting orthorhombic
_symmetry_space_group_name_Hall '-P 2n 2ab'
_symmetry_space_group_name_H-M 'P b c n'
_atom_sites_solution_hydrogens geom
_atom_sites_solution_primary direct
_atom_sites_solution_secondary difmap
_audit_creation_method SHELXL-97
_cell_angle_alpha 90.00
_cell_angle_beta 90.00
_cell_angle_gamma 90.00
_cell_formula_units_Z 4
_cell_length_a 25.9729(5)
_cell_length_b 19.5740(4)
_cell_length_c 20.5865(5)
_cell_measurement_reflns_used 5000
_cell_measurement_temperature 100(2)
_cell_measurement_theta_max 25
_cell_measurement_theta_min 5
_cell_volume 10466.0(4)
_computing_structure_refinement 'SHELXL-97 (Sheldrick, 1997)'
_computing_structure_solution 'SHELXS-97 (Sheldrick, 1990)'
_diffrn_ambient_temperature 100(2)
_diffrn_measured_fraction_theta_full 0.998
_diffrn_measured_fraction_theta_max 0.998
_diffrn_radiation_monochromator graphite
_diffrn_radiation_source 'fine-focus sealed tube'
_diffrn_radiation_type MoK\a
_diffrn_radiation_wavelength 0.71073
_diffrn_reflns_av_R_equivalents 0.0611
_diffrn_reflns_av_sigmaI/netI 0.0367
_diffrn_reflns_limit_h_max 31
_diffrn_reflns_limit_h_min -31
_diffrn_reflns_limit_k_max 23
_diffrn_reflns_limit_k_min -23
_diffrn_reflns_limit_l_max 24
_diffrn_reflns_limit_l_min -24
_diffrn_reflns_number 21820
_diffrn_reflns_theta_full 25.25
_diffrn_reflns_theta_max 25.25
_diffrn_reflns_theta_min 2.57
_exptl_absorpt_coefficient_mu 0.492
_exptl_absorpt_correction_T_max 0.8911
_exptl_absorpt_correction_T_min 0.8585
_exptl_absorpt_correction_type none
_exptl_crystal_colour colorless
_exptl_crystal_density_diffrn 1.326
_exptl_crystal_density_method none
_exptl_crystal_description cube
_exptl_crystal_F_000 4428
_exptl_crystal_size_max 0.32
_exptl_crystal_size_mid 0.28
_exptl_crystal_size_min 0.24
_platon_squeeze_details
;
;
_refine_diff_density_max 0.590
_refine_diff_density_min -0.648
_refine_diff_density_rms 0.120
_refine_ls_extinction_method none
_refine_ls_goodness_of_fit_ref 1.266
_refine_ls_hydrogen_treatment constr
_refine_ls_matrix_type full
_refine_ls_number_parameters 570
_refine_ls_number_reflns 9455
_refine_ls_number_restraints 0
_refine_ls_restrained_S_all 1.266
_refine_ls_R_factor_all 0.1173
_refine_ls_R_factor_gt 0.1052
_refine_ls_shift/su_max 0.000
_refine_ls_shift/su_mean 0.000
_refine_ls_structure_factor_coef Fsqd
_refine_ls_weighting_details 'calc w=1/[\s^2^(Fo^2^)+132.2490P] where P=(Fo^2^+2Fc^2^)/3'
_refine_ls_weighting_scheme calc
_refine_ls_wR_factor_gt 0.2268
_refine_ls_wR_factor_ref 0.2309
_reflns_number_gt 8133
_reflns_number_total 9455
_reflns_threshold_expression I>2sigma(I)
_cod_data_source_file ic902392y_si_001_1.cif
_cod_data_source_block chris102
_cod_database_code 4315080

loop_
_symmetry_equiv_pos_as_xyz
'x, y, z'
'-x+1/2, -y+1/2, z+1/2'
'x+1/2, -y+1/2, -z'
'-x, y, -z+1/2'
'-x, -y, -z'
'x-1/2, y-1/2, -z-1/2'
'-x-1/2, y-1/2, z'
'x, -y, z-1/2'

loop_
_atom_site_label
_atom_site_type_symbol
_atom_site_fract_x
_atom_site_fract_y
_atom_site_fract_z
_atom_site_U_iso_or_equiv
_atom_site_adp_type
_atom_site_occupancy
_atom_site_symmetry_multiplicity
_atom_site_calc_flag
_atom_site_refinement_flags
_atom_site_disorder_assembly
_atom_site_disorder_group
C1 C 0.4436(4) 0.0387(4) 0.0758(4) 0.037(2) Uani 1 1 d . . .
H1A H 0.4427 0.0573 0.0311 0.044 Uiso 1 1 calc R . .
H1B H 0.4080 0.0363 0.0927 0.044 Uiso 1 1 calc R . .
C2 C 0.4687(4) -0.0313(5) 0.0766(5) 0.046(2) Uani 1 1 d . . .
H2A H 0.4758 -0.0472 0.0318 0.055 Uiso 1 1 calc R . .
H2B H 0.4462 -0.0650 0.0984 0.055 Uiso 1 1 calc R . .
C3 C 0.5190(4) -0.0214(5) 0.1146(5) 0.049(2) Uani 1 1 d . . .
H3A H 0.5282 -0.0630 0.1392 0.058 Uiso 1 1 calc R . .
H3B H 0.5478 -0.0093 0.0852 0.058 Uiso 1 1 calc R . .
C4 C 0.5060(3) 0.0370(4) 0.1596(4) 0.0300(18) Uani 1 1 d . . .
H4A H 0.4857 0.0211 0.1973 0.036 Uiso 1 1 calc R . .
H4B H 0.5375 0.0603 0.1752 0.036 Uiso 1 1 calc R . .
C5 C 0.5209(3) 0.2265(4) 0.0276(4) 0.0298(18) Uani 1 1 d . . .
H5 H 0.4960 0.1880 0.0215 0.036 Uiso 1 1 calc R . .
C6 C 0.4923(4) 0.2951(5) 0.0169(4) 0.044(2) Uani 1 1 d . . .
H6A H 0.4548 0.2876 0.0125 0.052 Uiso 1 1 calc R . .
H6B H 0.4985 0.3267 0.0536 0.052 Uiso 1 1 calc R . .
C7 C 0.5148(5) 0.3238(7) -0.0458(6) 0.072(4) Uani 1 1 d . . .
H7A H 0.4877 0.3461 -0.0721 0.086 Uiso 1 1 calc R . .
H7B H 0.5419 0.3579 -0.0362 0.086 Uiso 1 1 calc R . .
C8 C 0.5365(5) 0.2656(8) -0.0807(5) 0.080(5) Uani 1 1 d . . .
H8A H 0.5623 0.2805 -0.1132 0.096 Uiso 1 1 calc R . .
H8B H 0.5093 0.2389 -0.1028 0.096 Uiso 1 1 calc R . .
C9 C 0.5616(4) 0.2242(6) -0.0272(4) 0.045(2) Uani 1 1 d . . .
H9A H 0.5944 0.2452 -0.0131 0.054 Uiso 1 1 calc R . .
H9B H 0.5682 0.1767 -0.0415 0.054 Uiso 1 1 calc R . .
C10 C 0.3351(4) -0.0097(5) 0.2127(4) 0.044(2) Uani 1 1 d . . .
H10 H 0.3362 -0.0082 0.1642 0.052 Uiso 1 1 calc R . .
C11 C 0.2811(4) -0.0344(6) 0.2330(5) 0.061(3) Uani 1 1 d . . .
H11A H 0.2738 -0.0211 0.2785 0.073 Uiso 1 1 calc R . .
H11B H 0.2545 -0.0140 0.2046 0.073 Uiso 1 1 calc R . .
C12 C 0.2815(5) -0.1113(7) 0.2262(6) 0.085(5) Uani 1 1 d . . .
H12A H 0.2621 -0.1252 0.1870 0.102 Uiso 1 1 calc R . .
H12B H 0.2652 -0.1328 0.2647 0.102 Uiso 1 1 calc R . .
C13 C 0.3373(6) -0.1332(6) 0.2207(6) 0.080(4) Uani 1 1 d . . .
H13A H 0.3447 -0.1507 0.1765 0.096 Uiso 1 1 calc R . .
H13B H 0.3453 -0.1695 0.2527 0.096 Uiso 1 1 calc R . .
C14 C 0.3688(5) -0.0686(5) 0.2348(6) 0.062(3) Uani 1 1 d . . .
H14A H 0.3765 -0.0648 0.2817 0.074 Uiso 1 1 calc R . .
H14B H 0.4016 -0.0692 0.2103 0.074 Uiso 1 1 calc R . .
C15 C 0.2297(3) 0.2041(5) 0.1617(4) 0.0327(19) Uani 1 1 d . . .
H15 H 0.2129 0.2500 0.1651 0.039 Uiso 1 1 calc R . .
C16 C 0.2468(4) 0.1963(6) 0.0918(4) 0.053(3) Uani 1 1 d . . .
H16A H 0.2604 0.2401 0.0746 0.063 Uiso 1 1 calc R . .
H16B H 0.2739 0.1609 0.0878 0.063 Uiso 1 1 calc R . .
C17 C 0.1989(4) 0.1753(7) 0.0559(6) 0.065(3) Uani 1 1 d . . .
H17A H 0.1786 0.2158 0.0425 0.078 Uiso 1 1 calc R . .
H17B H 0.2075 0.1481 0.0169 0.078 Uiso 1 1 calc R . .
C18 C 0.1699(5) 0.1336(7) 0.1038(8) 0.087(5) Uani 1 1 d . . .
H18A H 0.1759 0.0844 0.0955 0.105 Uiso 1 1 calc R . .
H18B H 0.1325 0.1427 0.0996 0.105 Uiso 1 1 calc R . .
C19 C 0.1876(5) 0.1516(9) 0.1709(7) 0.104(6) Uani 1 1 d . . .
H19A H 0.2011 0.1107 0.1936 0.125 Uiso 1 1 calc R . .
H19B H 0.1589 0.1709 0.1967 0.125 Uiso 1 1 calc R . .
C20 C 0.3917(3) 0.3548(4) 0.1419(4) 0.0310(18) Uani 1 1 d . . .
H20 H 0.4059 0.3255 0.1065 0.037 Uiso 1 1 calc R . .
C21 C 0.3430(4) 0.3892(6) 0.1149(6) 0.063(3) Uani 1 1 d . . .
H21A H 0.3208 0.3557 0.0923 0.075 Uiso 1 1 calc R . .
H21B H 0.3230 0.4114 0.1499 0.075 Uiso 1 1 calc R . .
C22 C 0.3643(5) 0.4418(6) 0.0675(7) 0.079(4) Uani 1 1 d . . .
H22A H 0.3660 0.4225 0.0231 0.095 Uiso 1 1 calc R . .
H22B H 0.3420 0.4829 0.0666 0.095 Uiso 1 1 calc R . .
C23 C 0.4163(5) 0.4599(5) 0.0904(5) 0.058(3) Uani 1 1 d . . .
H23A H 0.4177 0.5087 0.1030 0.069 Uiso 1 1 calc R . .
H23B H 0.4420 0.4517 0.0558 0.069 Uiso 1 1 calc R . .
C24 C 0.4273(5) 0.4143(5) 0.1492(5) 0.061(3) Uani 1 1 d . . .
H24A H 0.4636 0.3990 0.1492 0.073 Uiso 1 1 calc R . .
H24B H 0.4204 0.4391 0.1902 0.073 Uiso 1 1 calc R . .
C25 C 0.3714(4) 0.4182(5) 0.3951(4) 0.041(2) Uani 1 1 d . . .
H25 H 0.3681 0.4114 0.4430 0.049 Uiso 1 1 calc R . .
C26 C 0.3271(6) 0.4659(8) 0.3719(7) 0.102(6) Uani 1 1 d . . .
H26A H 0.3021 0.4400 0.3453 0.123 Uiso 1 1 calc R . .
H26B H 0.3088 0.4857 0.4096 0.123 Uiso 1 1 calc R . .
C27 C 0.3514(13) 0.5202(9) 0.3330(10) 0.210(17) Uani 1 1 d . . .
H27A H 0.3296 0.5616 0.3308 0.253 Uiso 1 1 calc R . .
H27B H 0.3596 0.5045 0.2885 0.253 Uiso 1 1 calc R . .
C28 C 0.3995(11) 0.5324(7) 0.3725(9) 0.161(11) Uani 1 1 d . . .
H28A H 0.3913 0.5540 0.4147 0.193 Uiso 1 1 calc R . .
H28B H 0.4243 0.5614 0.3487 0.193 Uiso 1 1 calc R . .
C29 C 0.4202(6) 0.4605(6) 0.3818(6) 0.079(4) Uani 1 1 d . . .
H29A H 0.4443 0.4583 0.4190 0.095 Uiso 1 1 calc R . .
H29B H 0.4381 0.4442 0.3422 0.095 Uiso 1 1 calc R . .
C30 C 0.3496(4) 0.0558(5) 0.4591(4) 0.043(2) Uani 1 1 d . . .
H30 H 0.3842 0.0360 0.4690 0.052 Uiso 1 1 calc R . .
C31 C 0.3130(8) -0.0035(8) 0.4463(6) 0.124(8) Uani 1 1 d . . .
H31A H 0.3323 -0.0455 0.4349 0.149 Uiso 1 1 calc R . .
H31B H 0.2888 0.0075 0.4107 0.149 Uiso 1 1 calc R . .
C32 C 0.2843(7) -0.0122(9) 0.5111(6) 0.122(8) Uani 1 1 d . . .
H32A H 0.2502 -0.0334 0.5041 0.146 Uiso 1 1 calc R . .
H32B H 0.3044 -0.0411 0.5414 0.146 Uiso 1 1 calc R . .
C33 C 0.2788(5) 0.0563(8) 0.5366(5) 0.078(4) Uani 1 1 d . . .
H33A H 0.2724 0.0551 0.5839 0.094 Uiso 1 1 calc R . .
H33B H 0.2499 0.0803 0.5151 0.094 Uiso 1 1 calc R . .
C34 C 0.3298(4) 0.0918(5) 0.5217(4) 0.042(2) Uani 1 1 d . . .
H34A H 0.3545 0.0858 0.5580 0.051 Uiso 1 1 calc R . .
H34B H 0.3246 0.1412 0.5141 0.051 Uiso 1 1 calc R . .
C35 C 0.2210(3) 0.2435(4) 0.4182(4) 0.0306(18) Uani 1 1 d . B .
H35 H 0.2325 0.2402 0.4644 0.037 Uiso 1 1 calc R . .
C36 C 0.1791(4) 0.1893(6) 0.4085(6) 0.054(3) Uani 1 1 d . . .
H36A H 0.1728 0.1804 0.3619 0.065 Uiso 1 1 calc R A 1
H36B H 0.1882 0.1459 0.4304 0.065 Uiso 1 1 calc R A 1
C37 C 0.1327(7) 0.2232(11) 0.4406(13) 0.068(8) Uani 0.65(3) 1 d P B 1
H37A H 0.1000 0.2043 0.4236 0.082 Uiso 0.65(3) 1 d PR B 1
H37B H 0.1337 0.2161 0.4882 0.082 Uiso 0.65(3) 1 d PR B 1
C37S C 0.1323(11) 0.2288(18) 0.385(2) 0.059(12) Uani 0.35(3) 1 d P B 2
H37C H 0.1001 0.2041 0.3951 0.070 Uiso 0.35(3) 1 d PR B 2
H37D H 0.1338 0.2378 0.3375 0.070 Uiso 0.35(3) 1 d PR B 2
C38 C 0.1364(4) 0.2947(7) 0.4257(7) 0.074(4) Uani 1 1 d . . .
H38A H 0.1241 0.3222 0.4630 0.089 Uiso 1 1 calc R B 1
H38B H 0.1147 0.3056 0.3875 0.089 Uiso 1 1 calc R B 1
C39 C 0.1933(4) 0.3119(5) 0.4110(6) 0.053(3) Uani 1 1 d . B .
H39A H 0.1972 0.3301 0.3664 0.063 Uiso 1 1 calc R . .
H39B H 0.2068 0.3458 0.4423 0.063 Uiso 1 1 calc R . .
O1 O 0.5000 0.3427(4) 0.2500 0.0276(17) Uani 1 2 d S . .
O2 O 0.4070(2) 0.1872(3) 0.0979(3) 0.0277(12) Uani 1 1 d . . .
O3 O 0.4757(2) 0.0813(3) 0.1177(3) 0.0275(12) Uani 1 1 d . . .
O4 O 0.42632(18) 0.2430(2) 0.2235(2) 0.0219(11) Uani 1 1 d . . .
O5 O 0.50839(18) 0.2097(2) 0.1671(2) 0.0209(11) Uani 1 1 d . . .
O6 O 0.5898(2) 0.1541(3) 0.1083(3) 0.0285(12) Uani 1 1 d . . .
O7 O 0.4069(2) 0.1013(3) 0.2143(3) 0.0313(13) Uani 1 1 d . . .
O8 O 0.3068(2) 0.1279(3) 0.2263(3) 0.0331(13) Uani 1 1 d . . .
O9 O 0.32700(19) 0.2556(3) 0.1991(3) 0.0287(12) Uani 1 1 d . . .
O10 O 0.3726(2) 0.3443(3) 0.2774(3) 0.0274(12) Uani 1 1 d . . .
O11 O 0.4178(2) 0.2881(3) 0.3783(3) 0.0277(12) Uani 1 1 d . . .
O12 O 0.3164(2) 0.2975(4) 0.3749(3) 0.0458(17) Uani 1 1 d . B .
O13 O 0.2606(2) 0.2266(3) 0.2920(3) 0.0364(14) Uani 1 1 d . B .
O14 O 0.3093(2) 0.1645(4) 0.3886(3) 0.0441(16) Uani 1 1 d . B .
O15 O 0.3576(2) 0.0680(3) 0.3220(3) 0.0301(13) Uani 1 1 d . . .
Si1 Si 0.55101(8) 0.21873(11) 0.10828(10) 0.0212(4) Uani 1 1 d . . .
Si2 Si 0.35312(9) 0.07525(12) 0.24319(11) 0.0283(5) Uani 1 1 d . . .
Si3 Si 0.28271(8) 0.20334(14) 0.22131(11) 0.0310(5) Uani 1 1 d . . .
Si4 Si 0.37986(8) 0.29872(11) 0.21204(10) 0.0227(4) Uani 1 1 d . . .
Si5 Si 0.36973(8) 0.33528(12) 0.35576(11) 0.0266(5) Uani 1 1 d . . .
Si6 Si 0.35680(8) 0.11246(12) 0.38841(11) 0.0266(5) Uani 1 1 d . . .
Si7 Si 0.27846(9) 0.23277(14) 0.36736(11) 0.0337(6) Uani 1 1 d . . .
V1 V 0.5000 0.26144(9) 0.2500 0.0198(4) Uani 1 2 d S . .
V2 V 0.43857(5) 0.16618(7) 0.16074(6) 0.0220(3) Uani 1 1 d . . .

loop_
_atom_site_aniso_label
_atom_site_aniso_U_11
_atom_site_aniso_U_22
_atom_site_aniso_U_33
_atom_site_aniso_U_23
_atom_site_aniso_U_13
_atom_site_aniso_U_12
C1 0.048(5) 0.025(4) 0.037(5) -0.012(4) 0.004(4) -0.010(4)
C2 0.065(7) 0.031(5) 0.041(5) -0.006(4) 0.004(5) -0.004(5)
C3 0.064(7) 0.041(6) 0.040(5) -0.003(5) 0.010(5) 0.004(5)
C4 0.037(4) 0.025(4) 0.027(4) 0.003(3) 0.002(4) 0.006(4)
C5 0.025(4) 0.038(5) 0.027(4) 0.001(4) -0.001(3) -0.009(4)
C6 0.042(5) 0.050(6) 0.039(5) 0.015(5) -0.001(4) 0.011(5)
C7 0.063(7) 0.080(9) 0.073(8) 0.050(7) 0.024(6) 0.014(7)
C8 0.059(7) 0.151(14) 0.031(6) 0.021(7) 0.003(5) 0.009(8)
C9 0.040(5) 0.071(7) 0.024(4) -0.007(4) 0.001(4) 0.011(5)
C10 0.060(6) 0.039(5) 0.032(5) -0.004(4) 0.002(4) -0.028(5)
C11 0.068(7) 0.068(8) 0.047(6) -0.004(5) 0.003(5) -0.050(6)
C12 0.097(10) 0.084(9) 0.075(9) 0.039(7) -0.050(8) -0.069(8)
C13 0.127(12) 0.039(6) 0.073(8) 0.007(6) -0.017(8) -0.060(8)
C14 0.092(9) 0.037(6) 0.057(7) -0.004(5) 0.001(6) -0.030(6)
C15 0.019(4) 0.044(5) 0.035(4) 0.001(4) -0.003(3) 0.003(4)
C16 0.038(5) 0.085(8) 0.035(5) -0.012(5) -0.013(4) 0.001(5)
C17 0.048(6) 0.091(10) 0.056(7) -0.025(7) -0.017(5) 0.005(6)
C18 0.069(8) 0.068(9) 0.125(13) -0.024(9) -0.027(9) -0.037(7)
C19 0.046(7) 0.160(16) 0.105(11) 0.061(11) -0.041(7) -0.064(9)
C20 0.034(4) 0.026(4) 0.032(4) 0.007(4) -0.001(4) 0.004(4)
C21 0.062(7) 0.064(7) 0.062(7) 0.018(6) -0.022(6) 0.008(6)
C22 0.109(11) 0.038(6) 0.090(9) 0.026(6) -0.057(8) -0.018(7)
C23 0.087(8) 0.028(5) 0.058(7) 0.013(5) -0.020(6) 0.002(5)
C24 0.082(8) 0.041(6) 0.060(7) 0.023(5) -0.030(6) -0.026(6)
C25 0.057(6) 0.036(5) 0.030(5) -0.002(4) -0.001(4) 0.024(5)
C26 0.138(14) 0.096(11) 0.074(9) -0.035(9) -0.049(9) 0.080(11)
C27 0.47(5) 0.057(11) 0.101(15) 0.004(10) -0.09(2) 0.110(19)
C28 0.37(4) 0.026(7) 0.091(13) -0.009(8) -0.025(18) -0.009(13)
C29 0.128(12) 0.049(7) 0.060(8) -0.018(6) 0.023(8) -0.035(8)
C30 0.060(6) 0.047(6) 0.024(4) 0.009(4) 0.013(4) -0.011(5)
C31 0.22(2) 0.101(12) 0.052(8) -0.013(8) 0.052(10) -0.117(13)
C32 0.175(17) 0.145(15) 0.045(7) -0.007(9) 0.021(9) -0.135(14)
C33 0.059(7) 0.139(14) 0.036(6) 0.015(7) 0.003(5) -0.033(8)
C34 0.053(6) 0.049(6) 0.025(4) 0.009(4) 0.010(4) -0.005(5)
C35 0.031(4) 0.029(5) 0.033(4) 0.002(4) 0.004(4) 0.006(4)
C36 0.039(5) 0.058(7) 0.067(7) -0.010(6) 0.016(5) -0.009(5)
C37 0.048(10) 0.079(15) 0.079(18) -0.009(12) 0.024(10) -0.011(10)
C37S 0.042(17) 0.07(2) 0.06(3) -0.027(19) -0.006(15) -0.008(15)
C38 0.041(6) 0.090(10) 0.091(10) 0.015(8) 0.025(6) 0.026(6)
C39 0.050(6) 0.044(6) 0.064(7) 0.008(5) 0.018(5) 0.017(5)
O1 0.026(4) 0.024(4) 0.032(4) 0.000 -0.003(3) 0.000
O2 0.032(3) 0.025(3) 0.025(3) 0.000(2) 0.000(2) -0.003(2)
O3 0.037(3) 0.019(3) 0.027(3) -0.004(2) 0.001(2) -0.006(2)
O4 0.023(3) 0.020(3) 0.022(3) 0.000(2) 0.001(2) 0.000(2)
O5 0.021(3) 0.021(3) 0.021(3) 0.000(2) 0.000(2) -0.001(2)
O6 0.030(3) 0.025(3) 0.031(3) 0.000(2) 0.003(2) 0.003(2)
O7 0.031(3) 0.032(3) 0.032(3) -0.001(3) 0.005(2) -0.002(2)
O8 0.027(3) 0.040(3) 0.033(3) 0.001(3) 0.000(2) -0.006(3)
O9 0.022(3) 0.034(3) 0.030(3) 0.000(2) 0.000(2) 0.001(2)
O10 0.028(3) 0.029(3) 0.025(3) -0.006(2) -0.001(2) 0.007(2)
O11 0.035(3) 0.022(3) 0.027(3) -0.005(2) 0.003(2) 0.006(2)
O12 0.030(3) 0.074(5) 0.033(3) -0.012(3) 0.004(3) -0.014(3)
O13 0.022(3) 0.060(4) 0.027(3) -0.002(3) 0.001(2) -0.001(3)
O14 0.032(3) 0.071(5) 0.029(3) -0.002(3) 0.002(3) 0.018(3)
O15 0.034(3) 0.030(3) 0.027(3) 0.002(2) 0.003(2) -0.006(2)
Si1 0.0217(10) 0.0218(11) 0.0202(10) -0.0002(8) 0.0003(8) -0.0011(8)
Si2 0.0334(12) 0.0287(12) 0.0229(11) -0.0018(9) 0.0031(9) -0.0103(10)
Si3 0.0196(10) 0.0503(15) 0.0233(11) -0.0005(11) -0.0018(9) -0.0046(10)
Si4 0.0216(10) 0.0235(11) 0.0230(10) -0.0010(9) -0.0011(8) 0.0015(9)
Si5 0.0229(10) 0.0312(12) 0.0258(11) -0.0056(9) -0.0002(9) 0.0027(9)
Si6 0.0271(11) 0.0295(12) 0.0232(11) 0.0026(9) 0.0036(9) -0.0043(9)
Si7 0.0225(11) 0.0547(16) 0.0240(11) -0.0028(11) 0.0039(9) 0.0002(11)
V1 0.0200(8) 0.0194(9) 0.0201(9) 0.000 -0.0002(7) 0.000
V2 0.0221(6) 0.0227(7) 0.0213(6) -0.0015(5) -0.0002(5) -0.0030(5)

loop_
_atom_type_symbol
_atom_type_description
_atom_type_scat_dispersion_real
_atom_type_scat_dispersion_imag
_atom_type_scat_source
C C 0.0033 0.0016 'International Tables Vol C Tables 4.2.6.8 and 6.1.1.4'
H H 0.0000 0.0000 'International Tables Vol C Tables 4.2.6.8 and 6.1.1.4'
O O 0.0106 0.0060 'International Tables Vol C Tables 4.2.6.8 and 6.1.1.4'
Si Si 0.0817 0.0704 'International Tables Vol C Tables 4.2.6.8 and 6.1.1.4'
V V 0.3005 0.5294 'International Tables Vol C Tables 4.2.6.8 and 6.1.1.4'

loop_
_geom_angle_atom_site_label_1
_geom_angle_atom_site_label_2
_geom_angle_atom_site_label_3
_geom_angle
_geom_angle_site_symmetry_1
_geom_angle_site_symmetry_3
_geom_angle_publ_flag
O3 C1 C2 105.4(7) . . ?
O3 C1 H1A 110.7 . . ?
C2 C1 H1A 110.7 . . ?
O3 C1 H1B 110.7 . . ?
C2 C1 H1B 110.7 . . ?
H1A C1 H1B 108.8 . . ?
C1 C2 C3 104.8(8) . . ?
C1 C2 H2A 110.8 . . ?
C3 C2 H2A 110.8 . . ?
C1 C2 H2B 110.8 . . ?
C3 C2 H2B 110.8 . . ?
H2A C2 H2B 108.9 . . ?
C4 C3 C2 102.6(8) . . ?
C4 C3 H3A 111.3 . . ?
C2 C3 H3A 111.3 . . ?
C4 C3 H3B 111.3 . . ?
C2 C3 H3B 111.3 . . ?
H3A C3 H3B 109.2 . . ?
O3 C4 C3 102.0(7) . . ?
O3 C4 H4A 111.4 . . ?
C3 C4 H4A 111.4 . . ?
O3 C4 H4B 111.4 . . ?
C3 C4 H4B 111.4 . . ?
H4A C4 H4B 109.2 . . ?
C9 C5 C6 104.3(7) . . ?
C9 C5 Si1 111.4(6) . . ?
C6 C5 Si1 113.8(6) . . ?
C9 C5 H5 109.1 . . ?
C6 C5 H5 109.1 . . ?
Si1 C5 H5 109.1 . . ?
C7 C6 C5 104.9(8) . . ?
C7 C6 H6A 110.8 . . ?
C5 C6 H6A 110.8 . . ?
C7 C6 H6B 110.8 . . ?
C5 C6 H6B 110.8 . . ?
H6A C6 H6B 108.8 . . ?
C8 C7 C6 106.1(9) . . ?
C8 C7 H7A 110.5 . . ?
C6 C7 H7A 110.5 . . ?
C8 C7 H7B 110.5 . . ?
C6 C7 H7B 110.5 . . ?
H7A C7 H7B 108.7 . . ?
C7 C8 C9 103.1(9) . . ?
C7 C8 H8A 111.2 . . ?
C9 C8 H8A 111.2 . . ?
C7 C8 H8B 111.2 . . ?
C9 C8 H8B 111.2 . . ?
H8A C8 H8B 109.1 . . ?
C8 C9 C5 102.9(8) . . ?
C8 C9 H9A 111.2 . . ?
C5 C9 H9A 111.2 . . ?
C8 C9 H9B 111.2 . . ?
C5 C9 H9B 111.2 . . ?
H9A C9 H9B 109.1 . . ?
C14 C10 C11 101.9(8) . . ?
C14 C10 Si2 116.0(7) . . ?
C11 C10 Si2 115.0(7) . . ?
C14 C10 H10 107.8 . . ?
C11 C10 H10 107.8 . . ?
Si2 C10 H10 107.8 . . ?
C12 C11 C10 106.3(10) . . ?
C12 C11 H11A 110.5 . . ?
C10 C11 H11A 110.5 . . ?
C12 C11 H11B 110.5 . . ?
C10 C11 H11B 110.5 . . ?
H11A C11 H11B 108.7 . . ?
C11 C12 C13 107.2(9) . . ?
C11 C12 H12A 110.3 . . ?
C13 C12 H12A 110.3 . . ?
C11 C12 H12B 110.3 . . ?
C13 C12 H12B 110.3 . . ?
H12A C12 H12B 108.5 . . ?
C12 C13 C14 105.2(11) . . ?
C12 C13 H13A 110.7 . . ?
C14 C13 H13A 110.7 . . ?
C12 C13 H13B 110.7 . . ?
C14 C13 H13B 110.7 . . ?
H13A C13 H13B 108.8 . . ?
C10 C14 C13 105.2(10) . . ?
C10 C14 H14A 110.7 . . ?
C13 C14 H14A 110.7 . . ?
C10 C14 H14B 110.7 . . ?
C13 C14 H14B 110.7 . . ?
H14A C14 H14B 108.8 . . ?
C19 C15 C16 105.3(9) . . ?
C19 C15 Si3 116.7(7) . . ?
C16 C15 Si3 114.4(6) . . ?
C19 C15 H15 106.6 . . ?
C16 C15 H15 106.6 . . ?
Si3 C15 H15 106.6 . . ?
C17 C16 C15 104.5(8) . . ?
C17 C16 H16A 110.9 . . ?
C15 C16 H16A 110.9 . . ?
C17 C16 H16B 110.9 . . ?
C15 C16 H16B 110.9 . . ?
H16A C16 H16B 108.9 . . ?
C18 C17 C16 104.2(10) . . ?
C18 C17 H17A 110.9 . . ?
C16 C17 H17A 110.9 . . ?
C18 C17 H17B 110.9 . . ?
C16 C17 H17B 110.9 . . ?
H17A C17 H17B 108.9 . . ?
C17 C18 C19 109.1(9) . . ?
C17 C18 H18A 109.9 . . ?
C19 C18 H18A 109.9 . . ?
C17 C18 H18B 109.9 . . ?
C19 C18 H18B 109.9 . . ?
H18A C18 H18B 108.3 . . ?
C18 C19 C15 105.4(10) . . ?
C18 C19 H19A 110.7 . . ?
C15 C19 H19A 110.7 . . ?
C18 C19 H19B 110.7 . . ?
C15 C19 H19B 110.7 . . ?
H19A C19 H19B 108.8 . . ?
C24 C20 C21 101.8(8) . . ?
C24 C20 Si4 119.3(6) . . ?
C21 C20 Si4 114.1(7) . . ?
C24 C20 H20 107.0 . . ?
C21 C20 H20 107.0 . . ?
Si4 C20 H20 107.0 . . ?
C22 C21 C20 103.2(9) . . ?
C22 C21 H21A 111.1 . . ?
C20 C21 H21A 111.1 . . ?
C22 C21 H21B 111.1 . . ?
C20 C21 H21B 111.1 . . ?
H21A C21 H21B 109.1 . . ?
C23 C22 C21 106.9(9) . . ?
C23 C22 H22A 110.3 . . ?
C21 C22 H22A 110.3 . . ?
C23 C22 H22B 110.3 . . ?
C21 C22 H22B 110.3 . . ?
H22A C22 H22B 108.6 . . ?
C22 C23 C24 106.6(9) . . ?
C22 C23 H23A 110.4 . . ?
C24 C23 H23A 110.4 . . ?
C22 C23 H23B 110.4 . . ?
C24 C23 H23B 110.4 . . ?
H23A C23 H23B 108.6 . . ?
C20 C24 C23 104.9(8) . . ?
C20 C24 H24A 110.8 . . ?
C23 C24 H24A 110.8 . . ?
C20 C24 H24B 110.8 . . ?
C23 C24 H24B 110.8 . . ?
H24A C24 H24B 108.8 . . ?
C29 C25 C26 103.5(11) . . ?
C29 C25 Si5 115.0(7) . . ?
C26 C25 Si5 112.4(8) . . ?
C29 C25 H25 108.6 . . ?
C26 C25 H25 108.6 . . ?
Si5 C25 H25 108.6 . . ?
C27 C26 C25 106.4(16) . . ?
C27 C26 H26A 110.4 . . ?
C25 C26 H26A 110.4 . . ?
C27 C26 H26B 110.4 . . ?
C25 C26 H26B 110.4 . . ?
H26A C26 H26B 108.6 . . ?
C26 C27 C28 100.1(14) . . ?
C26 C27 H27A 111.8 . . ?
C28 C27 H27A 111.8 . . ?
C26 C27 H27B 111.8 . . ?
C28 C27 H27B 111.8 . . ?
H27A C27 H27B 109.5 . . ?
C27 C28 C29 102.5(13) . . ?
C27 C28 H28A 111.3 . . ?
C29 C28 H28A 111.3 . . ?
C27 C28 H28B 111.3 . . ?
C29 C28 H28B 111.3 . . ?
H28A C28 H28B 109.2 . . ?
C28 C29 C25 103.2(14) . . ?
C28 C29 H29A 111.1 . . ?
C25 C29 H29A 111.1 . . ?
C28 C29 H29B 111.1 . . ?
C25 C29 H29B 111.1 . . ?
H29A C29 H29B 109.1 . . ?
C31 C30 C34 106.4(8) . . ?
C31 C30 Si6 112.8(8) . . ?
C34 C30 Si6 114.5(7) . . ?
C31 C30 H30 107.6 . . ?
C34 C30 H30 107.6 . . ?
Si6 C30 H30 107.6 . . ?
C30 C31 C32 103.7(10) . . ?
C30 C31 H31A 111.0 . . ?
C32 C31 H31A 111.0 . . ?
C30 C31 H31B 111.0 . . ?
C32 C31 H31B 111.0 . . ?
H31A C31 H31B 109.0 . . ?
C33 C32 C31 105.1(11) . . ?
C33 C32 H32A 110.7 . . ?
C31 C32 H32A 110.7 . . ?
C33 C32 H32B 110.7 . . ?
C31 C32 H32B 110.7 . . ?
H32A C32 H32B 108.8 . . ?
C32 C33 C34 105.3(11) . . ?
C32 C33 H33A 110.7 . . ?
C34 C33 H33A 110.7 . . ?
C32 C33 H33B 110.7 . . ?
C34 C33 H33B 110.7 . . ?
H33A C33 H33B 108.8 . . ?
C33 C34 C30 104.2(9) . . ?
C33 C34 H34A 110.9 . . ?
C30 C34 H34A 110.9 . . ?
C33 C34 H34B 110.9 . . ?
C30 C34 H34B 110.9 . . ?
H34A C34 H34B 108.9 . . ?
C39 C35 C36 105.1(8) . . ?
C39 C35 Si7 115.4(6) . . ?
C36 C35 Si7 115.1(6) . . ?
C39 C35 H35 106.9 . . ?
C36 C35 H35 106.9 . . ?
Si7 C35 H35 106.9 . . ?
C37S C36 C35 104.8(14) . . ?
C37 C36 C35 101.7(10) . . ?
C37 C36 H36A 111.4 . . ?
C35 C36 H36A 111.4 . . ?
C37 C36 H36B 111.4 . . ?
C35 C36 H36B 111.4 . . ?
H36A C36 H36B 109.3 . . ?
C38 C37 C36 106.2(13) . . ?
C38 C37 H37A 110.3 . . ?
C36 C37 H37A 111.2 . . ?
C38 C37 H37B 110.3 . . ?
C36 C37 H37B 110.2 . . ?
H37A C37 H37B 108.7 . . ?
C36 C37S C38 101.3(19) . . ?
C36 C37S H37C 110.9 . . ?
C38 C37S H37C 110.5 . . ?
C36 C37S H37D 112.1 . . ?
C38 C37S H37D 112.6 . . ?
H37A C37S H37D 136.0 . . ?
H37C C37S H37D 109.2 . . ?
C37 C38 C39 108.5(11) . . ?
C37S C38 C39 98.1(14) . . ?
C37 C38 H38A 110.0 . . ?
C39 C38 H38A 110.0 . . ?
C37 C38 H38B 110.0 . . ?
C39 C38 H38B 110.0 . . ?
H38A C38 H38B 108.4 . . ?
C35 C39 C38 103.9(8) . . ?
C35 C39 H39A 111.0 . . ?
C38 C39 H39A 111.0 . . ?
C35 C39 H39B 111.0 . . ?
C38 C39 H39B 111.0 . . ?
H39A C39 H39B 109.0 . . ?
C4 O3 C1 108.6(6) . . ?
C4 O3 V2 117.9(4) . . ?
C1 O3 V2 115.8(5) . . ?
Si4 O4 V2 121.4(3) . . ?
Si4 O4 V1 127.9(3) . . ?
V2 O4 V1 99.1(2) . . ?
Si1 O5 V1 130.2(3) . . ?
Si1 O5 V2 127.1(3) . . ?
V1 O5 V2 99.9(2) . . ?
Si6 O6 Si1 158.8(4) 4_655 . ?
Si2 O7 V2 144.9(4) . . ?
Si3 O8 Si2 152.5(4) . . ?
Si3 O9 Si4 152.2(4) . . ?
Si5 O10 Si4 140.2(4) . . ?
Si1 O11 Si5 156.9(4) 4_655 . ?
Si7 O12 Si5 149.1(5) . . ?
Si7 O13 Si3 140.7(4) . . ?
Si6 O14 Si7 155.1(5) . . ?
Si6 O15 Si2 142.3(4) . . ?
O11 Si1 O6 110.4(3) 4_655 . ?
O11 Si1 O5 107.6(3) 4_655 . ?
O6 Si1 O5 109.5(3) . . ?
O11 Si1 C5 107.5(3) 4_655 . ?
O6 Si1 C5 109.2(3) . . ?
O5 Si1 C5 112.7(3) . . ?
O7 Si2 O8 111.4(3) . . ?
O7 Si2 O15 109.5(3) . . ?
O8 Si2 O15 108.7(3) . . ?
O7 Si2 C10 112.6(4) . . ?
O8 Si2 C10 108.3(4) . . ?
O15 Si2 C10 106.2(4) . . ?
O9 Si3 O8 108.9(3) . . ?
O9 Si3 O13 109.2(3) . . ?
O8 Si3 O13 109.6(3) . . ?
O9 Si3 C15 109.9(4) . . ?
O8 Si3 C15 110.0(4) . . ?
O13 Si3 C15 109.3(3) . . ?
O10 Si4 O9 108.7(3) . . ?
O10 Si4 O4 109.3(3) . . ?
O9 Si4 O4 107.3(3) . . ?
O10 Si4 C20 110.0(4) . . ?
O9 Si4 C20 108.7(3) . . ?
O4 Si4 C20 112.7(3) . . ?
O12 Si5 O11 109.2(3) . . ?
O12 Si5 O10 109.3(3) . . ?
O11 Si5 O10 108.1(3) . . ?
O12 Si5 C25 108.7(4) . . ?
O11 Si5 C25 111.3(4) . . ?
O10 Si5 C25 110.2(4) . . ?
O14 Si6 O6 110.0(3) . 4_655 ?
O14 Si6 O15 110.7(3) . . ?
O6 Si6 O15 107.2(3) 4_655 . ?
O14 Si6 C30 107.7(4) . . ?
O6 Si6 C30 111.1(4) 4_655 . ?
O15 Si6 C30 110.2(4) . . ?
O12 Si7 O14 108.7(4) . . ?
O12 Si7 O13 109.0(3) . . ?
O14 Si7 O13 109.7(3) . . ?
O12 Si7 C35 110.6(4) . . ?
O14 Si7 C35 110.1(4) . . ?
O13 Si7 C35 108.7(3) . . ?
O1 V1 O5 120.50(14) . 4_655 ?
O1 V1 O5 120.50(14) . . ?
O5 V1 O5 119.0(3) 4_655 . ?
O1 V1 O4 100.30(15) . . ?
O5 V1 O4 92.1(2) 4_655 . ?
O5 V1 O4 77.41(19) . . ?
O1 V1 O4 100.30(15) . 4_655 ?
O5 V1 O4 77.41(19) 4_655 4_655 ?
O5 V1 O4 92.1(2) . 4_655 ?
O4 V1 O4 159.4(3) . 4_655 ?
O1 V1 V2 127.46(4) . . ?
O5 V1 V2 98.44(15) 4_655 . ?
O5 V1 V2 40.17(14) . . ?
O4 V1 V2 40.29(14) . . ?
O4 V1 V2 123.05(15) 4_655 . ?
O1 V1 V2 127.46(4) . 4_655 ?
O5 V1 V2 40.17(14) 4_655 4_655 ?
O5 V1 V2 98.44(15) . 4_655 ?
O4 V1 V2 123.05(15) . 4_655 ?
O4 V1 V2 40.29(14) 4_655 4_655 ?
V2 V1 V2 105.08(7) . 4_655 ?
O2 V2 O7 115.4(3) . . ?
O2 V2 O4 104.4(2) . . ?
O7 V2 O4 93.4(2) . . ?
O2 V2 O5 114.2(2) . . ?
O7 V2 O5 130.2(2) . . ?
O4 V2 O5 77.5(2) . . ?
O2 V2 O3 95.7(2) . . ?
O7 V2 O3 85.1(2) . . ?
O4 V2 O3 158.4(2) . . ?
O5 V2 O3 87.0(2) . . ?
O2 V2 V1 126.9(2) . . ?
O7 V2 V1 106.74(18) . . ?
O4 V2 V1 40.65(14) . . ?
O5 V2 V1 39.91(14) . . ?
O3 V2 V1 119.41(15) . . ?

loop_
_geom_bond_atom_site_label_1
_geom_bond_atom_site_label_2
_geom_bond_distance
_geom_bond_site_symmetry_2
_geom_bond_publ_flag
C1 O3 1.461(9) . ?
C1 C2 1.516(13) . ?
C1 H1A 0.9900 . ?
C1 H1B 0.9900 . ?
C2 C3 1.536(14) . ?
C2 H2A 0.9900 . ?
C2 H2B 0.9900 . ?
C3 C4 1.510(12) . ?
C3 H3A 0.9900 . ?
C3 H3B 0.9900 . ?
C4 O3 1.453(9) . ?
C4 H4A 0.9900 . ?
C4 H4B 0.9900 . ?
C5 C9 1.547(11) . ?
C5 C6 1.551(12) . ?
C5 Si1 1.841(8) . ?
C5 H5 1.0000 . ?
C6 C7 1.525(13) . ?
C6 H6A 0.9900 . ?
C6 H6B 0.9900 . ?
C7 C8 1.461(18) . ?
C7 H7A 0.9900 . ?
C7 H7B 0.9900 . ?
C8 C9 1.512(14) . ?
C8 H8A 0.9900 . ?
C8 H8B 0.9900 . ?
C9 H9A 0.9900 . ?
C9 H9B 0.9900 . ?
C10 C14 1.516(15) . ?
C10 C11 1.541(13) . ?
C10 Si2 1.839(9) . ?
C10 H10 1.0000 . ?
C11 C12 1.512(17) . ?
C11 H11A 0.9900 . ?
C11 H11B 0.9900 . ?
C12 C13 1.52(2) . ?
C12 H12A 0.9900 . ?
C12 H12B 0.9900 . ?
C13 C14 1.535(13) . ?
C13 H13A 0.9900 . ?
C13 H13B 0.9900 . ?
C14 H14A 0.9900 . ?
C14 H14B 0.9900 . ?
C15 C19 1.513(14) . ?
C15 C16 1.514(12) . ?
C15 Si3 1.844(8) . ?
C15 H15 1.0000 . ?
C16 C17 1.505(13) . ?
C16 H16A 0.9900 . ?
C16 H16B 0.9900 . ?
C17 C18 1.484(18) . ?
C17 H17A 0.9900 . ?
C17 H17B 0.9900 . ?
C18 C19 1.499(18) . ?
C18 H18A 0.9900 . ?
C18 H18B 0.9900 . ?
C19 H19A 0.9900 . ?
C19 H19B 0.9900 . ?
C20 C24 1.495(12) . ?
C20 C21 1.536(12) . ?
C20 Si4 1.839(8) . ?
C20 H20 1.0000 . ?
C21 C22 1.523(16) . ?
C21 H21A 0.9900 . ?
C21 H21B 0.9900 . ?
C22 C23 1.472(16) . ?
C22 H22A 0.9900 . ?
C22 H22B 0.9900 . ?
C23 C24 1.531(13) . ?
C23 H23A 0.9900 . ?
C23 H23B 0.9900 . ?
C24 H24A 0.9900 . ?
C24 H24B 0.9900 . ?
C25 C29 1.537(16) . ?
C25 C26 1.556(14) . ?
C25 Si5 1.815(9) . ?
C25 H25 1.0000 . ?
C26 C27 1.47(3) . ?
C26 H26A 0.9900 . ?
C26 H26B 0.9900 . ?
C27 C28 1.51(3) . ?
C27 H27A 0.9900 . ?
C27 H27B 0.9900 . ?
C28 C29 1.52(2) . ?
C28 H28A 0.9900 . ?
C28 H28B 0.9900 . ?
C29 H29A 0.9900 . ?
C29 H29B 0.9900 . ?
C30 C31 1.522(15) . ?
C30 C34 1.557(12) . ?
C30 Si6 1.840(9) . ?
C30 H30 1.0000 . ?
C31 C32 1.537(16) . ?
C31 H31A 0.9900 . ?
C31 H31B 0.9900 . ?
C32 C33 1.45(2) . ?
C32 H32A 0.9900 . ?
C32 H32B 0.9900 . ?
C33 C34 1.527(14) . ?
C33 H33A 0.9900 . ?
C33 H33B 0.9900 . ?
C34 H34A 0.9900 . ?
C34 H34B 0.9900 . ?
C35 C39 1.526(12) . ?
C35 C36 1.533(13) . ?
C35 Si7 1.836(8) . ?
C35 H35 1.0000 . ?
C36 C37S 1.52(3) . ?
C36 C37 1.53(2) . ?
C36 H36A 0.9900 . ?
C36 H36B 0.9900 . ?
C37 C38 1.44(2) . ?
C37 H37A 0.9900 . ?
C37 H37B 0.9900 . ?
C37S C38 1.54(3) . ?
C37S H37C 0.9900 . ?
C37S H37D 0.9900 . ?
C38 C39 1.545(14) . ?
C38 H38A 0.9900 . ?
C38 H38B 0.9900 . ?
C39 H39A 0.9900 . ?
C39 H39B 0.9900 . ?
O1 V1 1.590(8) . ?
O2 V2 1.586(5) . ?
O3 V2 2.116(5) . ?
O4 Si4 1.644(5) . ?
O4 V2 2.008(5) . ?
O4 V1 2.022(5) . ?
O5 Si1 1.650(5) . ?
O5 V1 1.997(5) . ?
O5 V2 2.008(5) . ?
O6 Si6 1.611(6) 4_655 ?
O6 Si1 1.617(6) . ?
O7 Si2 1.601(6) . ?
O7 V2 1.873(6) . ?
O8 Si3 1.608(6) . ?
O8 Si2 1.621(6) . ?
O9 Si3 1.606(6) . ?
O9 Si4 1.634(6) . ?
O10 Si5 1.624(6) . ?
O10 Si4 1.626(5) . ?
O11 Si1 1.605(6) 4_655 ?
O11 Si5 1.621(6) . ?
O12 Si7 1.614(7) . ?
O12 Si5 1.618(6) . ?
O13 Si7 1.623(6) . ?
O13 Si3 1.629(6) . ?
O14 Si6 1.600(6) . ?
O14 Si7 1.618(7) . ?
O15 Si6 1.620(6) . ?
O15 Si2 1.633(6) . ?
Si1 O11 1.605(6) 4_655 ?
Si6 O6 1.611(6) 4_655 ?
V1 O5 1.997(5) 4_655 ?
V1 O4 2.022(5) 4_655 ?
V1 V2 3.0658(16) . ?
V1 V2 3.0658(16) 4_655 ?

loop_
_geom_torsion_atom_site_label_1
_geom_torsion_atom_site_label_2
_geom_torsion_atom_site_label_3
_geom_torsion_atom_site_label_4
_geom_torsion
_geom_torsion_site_symmetry_1
_geom_torsion_site_symmetry_2
_geom_torsion_site_symmetry_3
_geom_torsion_site_symmetry_4
_geom_torsion_publ_flag
O3 C1 C2 C3 -6.4(9) . . . . ?
C1 C2 C3 C4 28.5(10) . . . . ?
C2 C3 C4 O3 -39.9(9) . . . . ?
C9 C5 C6 C7 5.0(10) . . . . ?
Si1 C5 C6 C7 126.6(8) . . . . ?
C5 C6 C7 C8 21.8(12) . . . . ?
C6 C7 C8 C9 -40.6(13) . . . . ?
C7 C8 C9 C5 43.0(12) . . . . ?
C6 C5 C9 C8 -28.8(11) . . . . ?
Si1 C5 C9 C8 -152.0(8) . . . . ?
C14 C10 C11 C12 -32.7(11) . . . . ?
Si2 C10 C11 C12 -159.0(7) . . . . ?
C10 C11 C12 C13 15.2(13) . . . . ?
C11 C12 C13 C14 8.3(13) . . . . ?
C11 C10 C14 C13 37.8(11) . . . . ?
Si2 C10 C14 C13 163.4(8) . . . . ?
C12 C13 C14 C10 -29.2(12) . . . . ?
C19 C15 C16 C17 32.4(12) . . . . ?
Si3 C15 C16 C17 161.9(8) . . . . ?
C15 C16 C17 C18 -33.2(13) . . . . ?
C16 C17 C18 C19 21.9(16) . . . . ?
C17 C18 C19 C15 -1.9(17) . . . . ?
C16 C15 C19 C18 -18.8(14) . . . . ?
Si3 C15 C19 C18 -146.9(10) . . . . ?
C24 C20 C21 C22 39.5(11) . . . . ?
Si4 C20 C21 C22 169.4(8) . . . . ?
C20 C21 C22 C23 -26.8(13) . . . . ?
C21 C22 C23 C24 3.6(14) . . . . ?
C21 C20 C24 C23 -37.6(12) . . . . ?
Si4 C20 C24 C23 -164.2(7) . . . . ?
C22 C23 C24 C20 21.7(13) . . . . ?
C29 C25 C26 C27 14.4(14) . . . . ?
Si5 C25 C26 C27 -110.2(12) . . . . ?
C25 C26 C27 C28 -39.2(17) . . . . ?
C26 C27 C28 C29 49.6(19) . . . . ?
C27 C28 C29 C25 -40.8(19) . . . . ?
C26 C25 C29 C28 16.2(13) . . . . ?
Si5 C25 C29 C28 139.2(10) . . . . ?
C34 C30 C31 C32 -16.1(17) . . . . ?
Si6 C30 C31 C32 -142.5(12) . . . . ?
C30 C31 C32 C33 35.0(19) . . . . ?
C31 C32 C33 C34 -40.1(16) . . . . ?
C32 C33 C34 C30 29.1(12) . . . . ?
C31 C30 C34 C33 -6.9(13) . . . . ?
Si6 C30 C34 C33 118.4(9) . . . . ?
C39 C35 C36 C37S 9.6(19) . . . . ?
Si7 C35 C36 C37S -118.4(17) . . . . ?
C39 C35 C36 C37 -36.1(14) . . . . ?
Si7 C35 C36 C37 -164.1(12) . . . . ?
C37S C36 C37 C38 -62(2) . . . . ?
C35 C36 C37 C38 37.0(19) . . . . ?
C37 C36 C37S C38 53.8(18) . . . . ?
C35 C36 C37S C38 -38(2) . . . . ?
C36 C37 C38 C37S 59.2(19) . . . . ?
C36 C37 C38 C39 -24(2) . . . . ?
C36 C37S C38 C37 -58(2) . . . . ?
C36 C37S C38 C39 51(2) . . . . ?
C36 C35 C39 C38 22.4(11) . . . . ?
Si7 C35 C39 C38 150.2(8) . . . . ?
C37 C38 C39 C35 0.7(17) . . . . ?
C37S C38 C39 C35 -44.9(19) . . . . ?
C3 C4 O3 C1 37.7(8) . . . . ?
C3 C4 O3 V2 171.9(5) . . . . ?
C2 C1 O3 C4 -19.6(9) . . . . ?
C2 C1 O3 V2 -154.8(6) . . . . ?
Si6 O6 Si1 O11 -3.9(12) 4_655 . . 4_655 ?
Si6 O6 Si1 O5 -122.1(10) 4_655 . . . ?
Si6 O6 Si1 C5 114.1(11) 4_655 . . . ?
V1 O5 Si1 O11 -9.7(5) . . . 4_655 ?
V2 O5 Si1 O11 147.8(3) . . . 4_655 ?
V1 O5 Si1 O6 110.3(4) . . . . ?
V2 O5 Si1 O6 -92.2(4) . . . . ?
V1 O5 Si1 C5 -128.0(4) . . . . ?
V2 O5 Si1 C5 29.5(5) . . . . ?
C9 C5 Si1 O11 70.0(7) . . . 4_655 ?
C6 C5 Si1 O11 -47.6(7) . . . 4_655 ?
C9 C5 Si1 O6 -49.8(7) . . . . ?
C6 C5 Si1 O6 -167.3(6) . . . . ?
C9 C5 Si1 O5 -171.7(6) . . . . ?
C6 C5 Si1 O5 70.8(7) . . . . ?
V2 O7 Si2 O8 -8.4(7) . . . . ?
V2 O7 Si2 O15 -128.7(6) . . . . ?
V2 O7 Si2 C10 113.4(7) . . . . ?
Si3 O8 Si2 O7 -45.8(9) . . . . ?
Si3 O8 Si2 O15 74.9(9) . . . . ?
Si3 O8 Si2 C10 -170.1(8) . . . . ?
Si6 O15 Si2 O7 78.9(7) . . . . ?
Si6 O15 Si2 O8 -43.0(7) . . . . ?
Si6 O15 Si2 C10 -159.3(6) . . . . ?
C14 C10 Si2 O7 67.4(8) . . . . ?
C11 C10 Si2 O7 -173.9(7) . . . . ?
C14 C10 Si2 O8 -169.0(7) . . . . ?
C11 C10 Si2 O8 -50.3(8) . . . . ?
C14 C10 Si2 O15 -52.4(8) . . . . ?
C11 C10 Si2 O15 66.3(8) . . . . ?
Si4 O9 Si3 O8 -70.2(9) . . . . ?
Si4 O9 Si3 O13 49.5(9) . . . . ?
Si4 O9 Si3 C15 169.4(8) . . . . ?
Si2 O8 Si3 O9 36.2(9) . . . . ?
Si2 O8 Si3 O13 -83.2(9) . . . . ?
Si2 O8 Si3 C15 156.6(8) . . . . ?
Si7 O13 Si3 O9 -66.9(8) . . . . ?
Si7 O13 Si3 O8 52.4(8) . . . . ?
Si7 O13 Si3 C15 172.9(7) . . . . ?
C19 C15 Si3 O9 172.9(10) . . . . ?
C16 C15 Si3 O9 49.4(9) . . . . ?
C19 C15 Si3 O8 53.1(10) . . . . ?
C16 C15 Si3 O8 -70.4(8) . . . . ?
C19 C15 Si3 O13 -67.3(10) . . . . ?
C16 C15 Si3 O13 169.2(7) . . . . ?
Si5 O10 Si4 O9 72.9(6) . . . . ?
Si5 O10 Si4 O4 -43.9(6) . . . . ?
Si5 O10 Si4 C20 -168.2(5) . . . . ?
Si3 O9 Si4 O10 -54.9(9) . . . . ?
Si3 O9 Si4 O4 63.2(9) . . . . ?
Si3 O9 Si4 C20 -174.6(8) . . . . ?
V2 O4 Si4 O10 168.6(3) . . . . ?
V1 O4 Si4 O10 -56.2(4) . . . . ?
V2 O4 Si4 O9 50.9(4) . . . . ?
V1 O4 Si4 O9 -173.9(3) . . . . ?
V2 O4 Si4 C20 -68.7(4) . . . . ?
V1 O4 Si4 C20 66.5(5) . . . . ?
C24 C20 Si4 O10 42.4(9) . . . . ?
C21 C20 Si4 O10 -78.2(8) . . . . ?
C24 C20 Si4 O9 161.3(8) . . . . ?
C21 C20 Si4 O9 40.7(8) . . . . ?
C24 C20 Si4 O4 -79.9(9) . . . . ?
C21 C20 Si4 O4 159.5(7) . . . . ?
Si7 O12 Si5 O11 -61.4(10) . . . . ?
Si7 O12 Si5 O10 56.7(10) . . . . ?
Si7 O12 Si5 C25 176.9(9) . . . . ?
Si1 O11 Si5 O12 35.8(10) 4_655 . . . ?
Si1 O11 Si5 O10 -83.0(10) 4_655 . . . ?
Si1 O11 Si5 C25 155.9(9) 4_655 . . . ?
Si4 O10 Si5 O12 -70.4(6) . . . . ?
Si4 O10 Si5 O11 48.4(6) . . . . ?
Si4 O10 Si5 C25 170.2(6) . . . . ?
C29 C25 Si5 O12 179.7(8) . . . . ?
C26 C25 Si5 O12 -62.3(10) . . . . ?
C29 C25 Si5 O11 59.3(9) . . . . ?
C26 C25 Si5 O11 177.3(9) . . . . ?
C29 C25 Si5 O10 -60.6(9) . . . . ?
C26 C25 Si5 O10 57.4(10) . . . . ?
Si7 O14 Si6 O6 42.7(12) . . . 4_655 ?
Si7 O14 Si6 O15 -75.6(11) . . . . ?
Si7 O14 Si6 C30 163.9(10) . . . . ?
Si2 O15 Si6 O14 47.4(7) . . . . ?
Si2 O15 Si6 O6 -72.6(7) . . . 4_655 ?
Si2 O15 Si6 C30 166.4(6) . . . . ?
C31 C30 Si6 O14 82.6(11) . . . . ?
C34 C30 Si6 O14 -39.3(8) . . . . ?
C31 C30 Si6 O6 -156.9(10) . . . 4_655 ?
C34 C30 Si6 O6 81.2(8) . . . 4_655 ?
C31 C30 Si6 O15 -38.3(11) . . . . ?
C34 C30 Si6 O15 -160.1(7) . . . . ?
Si5 O12 Si7 O14 58.3(10) . . . . ?
Si5 O12 Si7 O13 -61.2(10) . . . . ?
Si5 O12 Si7 C35 179.3(8) . . . . ?
Si6 O14 Si7 O12 -48.9(12) . . . . ?
Si6 O14 Si7 O13 70.1(11) . . . . ?
Si6 O14 Si7 C35 -170.3(10) . . . . ?
Si3 O13 Si7 O12 74.3(8) . . . . ?
Si3 O13 Si7 O14 -44.6(8) . . . . ?
Si3 O13 Si7 C35 -165.0(6) . . . . ?
C39 C35 Si7 O12 50.1(8) . . . . ?
C36 C35 Si7 O12 172.8(7) . . . . ?
C39 C35 Si7 O14 170.3(7) . . . . ?
C36 C35 Si7 O14 -67.1(8) . . . . ?
C39 C35 Si7 O13 -69.5(8) . . . . ?
C36 C35 Si7 O13 53.1(8) . . . . ?
Si1 O5 V1 O1 48.6(4) . . . . ?
V2 O5 V1 O1 -113.36(16) . . . . ?
Si1 O5 V1 O5 -131.4(4) . . . 4_655 ?
V2 O5 V1 O5 66.64(16) . . . 4_655 ?
Si1 O5 V1 O4 143.2(4) . . . . ?
V2 O5 V1 O4 -18.7(2) . . . . ?
Si1 O5 V1 O4 -54.7(4) . . . 4_655 ?
V2 O5 V1 O4 143.4(2) . . . 4_655 ?
Si1 O5 V1 V2 161.9(5) . . . . ?
Si1 O5 V1 V2 -94.7(4) . . . 4_655 ?
V2 O5 V1 V2 103.42(17) . . . 4_655 ?
Si4 O4 V1 O1 -4.6(4) . . . . ?
V2 O4 V1 O1 137.87(15) . . . . ?
Si4 O4 V1 O5 116.9(4) . . . 4_655 ?
V2 O4 V1 O5 -100.6(2) . . . 4_655 ?
Si4 O4 V1 O5 -123.8(4) . . . . ?
V2 O4 V1 O5 18.7(2) . . . . ?
Si4 O4 V1 O4 175.4(4) . . . 4_655 ?
V2 O4 V1 O4 -42.13(15) . . . 4_655 ?
Si4 O4 V1 V2 -142.5(5) . . . . ?
Si4 O4 V1 V2 144.2(3) . . . 4_655 ?
V2 O4 V1 V2 -73.3(2) . . . 4_655 ?
Si2 O7 V2 O2 -36.7(7) . . . . ?
Si2 O7 V2 O4 71.0(6) . . . . ?
Si2 O7 V2 O5 147.5(5) . . . . ?
Si2 O7 V2 O3 -130.6(6) . . . . ?
Si2 O7 V2 V1 110.1(6) . . . . ?
Si4 O4 V2 O2 15.1(4) . . . . ?
V1 O4 V2 O2 -130.7(2) . . . . ?
Si4 O4 V2 O7 -102.3(3) . . . . ?
V1 O4 V2 O7 112.0(2) . . . . ?
Si4 O4 V2 O5 127.2(3) . . . . ?
V1 O4 V2 O5 -18.5(2) . . . . ?
Si4 O4 V2 O3 172.5(4) . . . . ?
V1 O4 V2 O3 26.8(7) . . . . ?
Si4 O4 V2 V1 145.7(4) . . . . ?
Si1 O5 V2 O2 -43.5(4) . . . . ?
V1 O5 V2 O2 119.2(3) . . . . ?
Si1 O5 V2 O7 132.3(4) . . . . ?
V1 O5 V2 O7 -64.9(3) . . . . ?
Si1 O5 V2 O4 -143.9(4) . . . . ?
V1 O5 V2 O4 18.8(2) . . . . ?
Si1 O5 V2 O3 51.3(4) . . . . ?
V1 O5 V2 O3 -145.9(2) . . . . ?
Si1 O5 V2 V1 -162.7(5) . . . . ?
C4 O3 V2 O2 -172.4(5) . . . . ?
C1 O3 V2 O2 -41.5(5) . . . . ?
C4 O3 V2 O7 -57.3(5) . . . . ?
C1 O3 V2 O7 73.6(5) . . . . ?
C4 O3 V2 O4 29.5(9) . . . . ?
C1 O3 V2 O4 160.4(6) . . . . ?
C4 O3 V2 O5 73.5(5) . . . . ?
C1 O3 V2 O5 -155.5(5) . . . . ?
C4 O3 V2 V1 49.2(5) . . . . ?
C1 O3 V2 V1 -179.9(5) . . . . ?
O1 V1 V2 O2 10.4(3) . . . . ?
O5 V1 V2 O2 149.9(3) 4_655 . . . ?
O5 V1 V2 O2 -84.4(3) . . . . ?
O4 V1 V2 O2 66.6(3) . . . . ?
O4 V1 V2 O2 -129.7(3) 4_655 . . . ?
V2 V1 V2 O2 -169.6(3) 4_655 . . . ?
O1 V1 V2 O7 -131.44(18) . . . . ?
O5 V1 V2 O7 8.0(2) 4_655 . . . ?
O5 V1 V2 O7 133.8(3) . . . . ?
O4 V1 V2 O7 -75.2(3) . . . . ?
O4 V1 V2 O7 88.5(2) 4_655 . . . ?
V2 V1 V2 O7 48.56(18) 4_655 . . . ?
O1 V1 V2 O4 -56.2(2) . . . . ?
O5 V1 V2 O4 83.2(3) 4_655 . . . ?
O5 V1 V2 O4 -151.0(3) . . . . ?
O4 V1 V2 O4 163.6(2) 4_655 . . . ?
V2 V1 V2 O4 123.8(2) 4_655 . . . ?
O1 V1 V2 O5 94.8(2) . . . . ?
O5 V1 V2 O5 -125.7(3) 4_655 . . . ?
O4 V1 V2 O5 151.0(3) . . . . ?
O4 V1 V2 O5 -45.3(3) 4_655 . . . ?
V2 V1 V2 O5 -85.2(2) 4_655 . . . ?
O1 V1 V2 O3 134.73(17) . . . . ?
O5 V1 V2 O3 -85.8(2) 4_655 . . . ?
O5 V1 V2 O3 39.9(3) . . . . ?
O4 V1 V2 O3 -169.0(3) . . . . ?
O4 V1 V2 O3 -5.4(2) 4_655 . . . ?
V2 V1 V2 O3 -45.27(17) 4_655 . . . ?

loop_
_platon_squeeze_void_nr
_platon_squeeze_void_average_x
_platon_squeeze_void_average_y
_platon_squeeze_void_average_z
_platon_squeeze_void_volume
_platon_squeeze_void_count_electrons
1 0.000 0.192 0.250 198.4 19.7
2 0.000 -0.192 0.750 198.4 19.4
3 0.500 0.308 0.750 198.4 19.5
4 0.500 0.692 0.250 198.4 19.4
